data_4336828
loop_
_publ_author_name
'Daniel M. Zink'
'Thomas Baumann'
'Jana Friedrichs'
'Martin Nieger'
'Stefan Br\"ase'

_publ_contact_author
;
        Martin Nieger
        Laboratory of Inorganic Chemistry
        Department of Chemistry
        Universitity of Helsinki
        P.O. Box 55
        FIN-00014 University of Helsinki
        Finland
;
_publ_contact_author_email martin.nieger@helsinki.fi
_publ_contact_author_fax '++358 9 191 50198'
_publ_contact_author_phone '++358 9 191 50192'
_publ_section_title
;
 Copper(I) Complexes Based on Five-Membered P^N Heterocycles: Structural
 Diversity Linked to Exciting Luminescence Properties
;
_journal_name_full 'Inorganic Chemistry'
_journal_page_first 13509
_journal_page_last 13520
_journal_paper_doi 10.1021/ic4019162
_journal_volume 52
_journal_year 2013
_chemical_formula_moiety 'C60 H72 Cu2 I2 N9 P3'
_chemical_formula_sum 'C60 H72 Cu2 I2 N9 P3'
_chemical_formula_weight 1393.06
_chemical_name_systematic
; 
 ? 
;
_space_group_IT_number 14
_symmetry_cell_setting monoclinic
_symmetry_space_group_name_Hall '-P 2ybc'
_symmetry_space_group_name_H-M 'P 1 21/c 1'
_atom_sites_solution_hydrogens geom
_atom_sites_solution_primary direct
_atom_sites_solution_secondary difmap
_audit_creation_method SHELXL-97
_cell_angle_alpha 90.00
_cell_angle_beta 102.466(1)
_cell_angle_gamma 90.00
_cell_formula_units_Z 4
_cell_length_a 13.4675(3)
_cell_length_b 18.7642(4)
_cell_length_c 25.0665(6)
_cell_measurement_reflns_used 12261
_cell_measurement_temperature 123(2)
_cell_measurement_theta_max 27.5
_cell_measurement_theta_min 1.0
_cell_volume 6185.1(2)
_computing_cell_refinement DENZO-SMN
_computing_data_collection Collect
_computing_data_reduction DENZO-SMN
_computing_molecular_graphics XP
_computing_publication_material 'SHELXL-97 (Sheldrick, 1997)'
_computing_structure_refinement 'SHELXL-97 (Sheldrick, 1997)'
_computing_structure_solution 'SHELXS-97 (Sheldrick, 1990)'
_diffrn_ambient_temperature 123(2)
_diffrn_measured_fraction_theta_full 0.992
_diffrn_measured_fraction_theta_max 0.992
_diffrn_measurement_device_type 'Bruker-Nonius APEXII'
_diffrn_measurement_method 'rotation in phi and omega, 1 deg.'
_diffrn_radiation_monochromator graphite
_diffrn_radiation_source 'fine-focus sealed tube'
_diffrn_radiation_type MoK\a
_diffrn_radiation_wavelength 0.71073
_diffrn_reflns_av_R_equivalents 0.0530
_diffrn_reflns_av_sigmaI/netI 0.0571
_diffrn_reflns_limit_h_max 17
_diffrn_reflns_limit_h_min -11
_diffrn_reflns_limit_k_max 24
_diffrn_reflns_limit_k_min -23
_diffrn_reflns_limit_l_max 29
_diffrn_reflns_limit_l_min -32
_diffrn_reflns_number 34219
_diffrn_reflns_theta_full 27.48
_diffrn_reflns_theta_max 27.48
_diffrn_reflns_theta_min 2.96
_exptl_absorpt_coefficient_mu 1.808
_exptl_absorpt_correction_T_max 0.91897
_exptl_absorpt_correction_T_min 0.70640
_exptl_absorpt_correction_type multi-scan
_exptl_absorpt_process_details 'MULABS (Platon, cf. Blessing, 1995)'
_exptl_crystal_colour yellow
_exptl_crystal_density_diffrn 1.496
_exptl_crystal_density_meas ?
_exptl_crystal_description plates
_exptl_crystal_F_000 2816
_exptl_crystal_size_max 0.24
_exptl_crystal_size_mid 0.20
_exptl_crystal_size_min 0.04
_refine_diff_density_max 1.535
_refine_diff_density_min -0.958
_refine_diff_density_rms 0.128
_refine_ls_extinction_method none
_refine_ls_goodness_of_fit_ref 1.121
_refine_ls_hydrogen_treatment constr
_refine_ls_matrix_type full
_refine_ls_number_parameters 645
_refine_ls_number_reflns 14085
_refine_ls_number_restraints 262
_refine_ls_restrained_S_all 1.137
_refine_ls_R_factor_all 0.0785
_refine_ls_R_factor_gt 0.0574
_refine_ls_shift/su_max 0.001
_refine_ls_shift/su_mean 0.000
_refine_ls_structure_factor_coef Fsqd
_refine_ls_weighting_details 'calc w=1/[\s^2^(Fo^2^)+(0.0094P)^2^+36.2400P] where P=(Fo^2^+2Fc^2^)/3'
_refine_ls_weighting_scheme calc
_refine_ls_wR_factor_gt 0.1086
_refine_ls_wR_factor_ref 0.1191
_reflns_number_gt 11219
_reflns_number_total 14085
_reflns_threshold_expression >2sigma(I)
_cod_data_source_file ic4019162_si_002_2.cif
_cod_data_source_block sb374_m_compound_3-I
_cod_depositor_comments
;
The following automatic conversions were performed:

'_exptl_crystal_density_meas' value 'none' was changed to '?' - the
value is perceived as not measured.

Automatic conversion script
Id: cif_fix_values 3008 2015-01-20 13:52:24Z robertas 
;
_cod_original_sg_symbol_H-M 'P 21/c'
_cod_database_code 4336828

loop_
_symmetry_equiv_pos_as_xyz
'x, y, z'
'-x, y+1/2, -z+1/2'
'-x, -y, -z'
'x, -y-1/2, z-1/2'

loop_
_atom_site_label
_atom_site_type_symbol
_atom_site_fract_x
_atom_site_fract_y
_atom_site_fract_z
_atom_site_U_iso_or_equiv
_atom_site_adp_type
_atom_site_occupancy
_atom_site_symmetry_multiplicity
_atom_site_calc_flag
_atom_site_refinement_flags
_atom_site_disorder_assembly
_atom_site_disorder_group
I1 I 0.71199(3) 0.715210(17) 0.810080(15) 0.02835(9) Uani 1 1 d . . .
I2 I 0.76207(3) 0.493170(17) 0.787986(15) 0.02688(9) Uani 1 1 d . . .
Cu1 Cu 0.62766(5) 0.58606(3) 0.80989(2) 0.02093(13) Uani 1 1 d . . .
Cu2 Cu 0.76972(5) 0.62010(3) 0.74222(3) 0.02573(15) Uani 1 1 d D B .
P1 P 0.50083(10) 0.60520(7) 0.73614(5) 0.0198(3) Uani 1 1 d . . .
N1 N 0.6509(4) 0.6241(2) 0.67626(18) 0.0267(10) Uani 1 1 d . . .
C2 C 0.5510(4) 0.6222(3) 0.6749(2) 0.0239(11) Uani 1 1 d . . .
N3 N 0.4996(4) 0.6313(2) 0.62266(17) 0.0261(10) Uani 1 1 d . . .
N4 N 0.5661(4) 0.6390(3) 0.58925(19) 0.0350(11) Uani 1 1 d . . .
C5 C 0.6554(5) 0.6338(3) 0.6233(2) 0.0329(13) Uani 1 1 d . . .
H5 H 0.7179 0.6365 0.6116 0.039 Uiso 1 1 calc R . .
C6 C 0.3904(5) 0.6358(3) 0.6003(2) 0.0357(14) Uani 1 1 d D . .
H6A H 0.3767 0.6769 0.5750 0.043 Uiso 1 1 calc R . .
H6B H 0.3553 0.6447 0.6305 0.043 Uiso 1 1 calc R . .
C7 C 0.3464(5) 0.5688(3) 0.5699(2) 0.0451(16) Uani 1 1 d D A .
H7A H 0.3709 0.5271 0.5932 0.054 Uiso 1 1 calc R . .
H7B H 0.2715 0.5704 0.5649 0.054 Uiso 1 1 calc R . .
C8 C 0.3719(7) 0.5572(3) 0.5143(2) 0.059(2) Uani 1 1 d D . .
H8A H 0.3620 0.5064 0.5039 0.071 Uiso 0.537(9) 1 calc PR A 1
H8B H 0.4441 0.5694 0.5163 0.071 Uiso 0.537(9) 1 calc PR A 1
H8C H 0.3288 0.5178 0.4959 0.071 Uiso 0.463(9) 1 calc PR A 2
H8D H 0.4435 0.5411 0.5203 0.071 Uiso 0.463(9) 1 calc PR A 2
C9 C 0.3033(10) 0.6039(7) 0.4710(3) 0.050(3) Uiso 0.537(9) 1 d PD A 1
H9A H 0.2325 0.6001 0.4759 0.060 Uiso 0.537(9) 1 calc PR A 1
H9B H 0.3247 0.6542 0.4773 0.060 Uiso 0.537(9) 1 calc PR A 1
C10 C 0.3053(10) 0.5842(9) 0.4122(4) 0.065(3) Uiso 0.537(9) 1 d PD A 1
H10A H 0.2710 0.5377 0.4035 0.078 Uiso 0.537(9) 1 calc PR A 1
H10B H 0.2661 0.6202 0.3875 0.078 Uiso 0.537(9) 1 calc PR A 1
C11 C 0.4119(11) 0.5795(11) 0.4013(7) 0.085(4) Uiso 0.537(9) 1 d PD A 1
H11A H 0.4077 0.5653 0.3632 0.127 Uiso 0.537(9) 1 calc PR A 1
H11B H 0.4514 0.5441 0.4257 0.127 Uiso 0.537(9) 1 calc PR A 1
H11C H 0.4451 0.6261 0.4078 0.127 Uiso 0.537(9) 1 calc PR A 1
C9' C 0.3587(13) 0.6208(6) 0.4756(4) 0.050(3) Uiso 0.463(9) 1 d PD A 2
H9'1 H 0.3996 0.6612 0.4941 0.060 Uiso 0.463(9) 1 calc PR A 2
H9'2 H 0.2864 0.6356 0.4675 0.060 Uiso 0.463(9) 1 calc PR A 2
C10' C 0.3905(12) 0.6057(9) 0.4216(5) 0.065(3) Uiso 0.463(9) 1 d PD A 2
H10C H 0.3906 0.6509 0.4013 0.078 Uiso 0.463(9) 1 calc PR A 2
H10D H 0.4608 0.5867 0.4296 0.078 Uiso 0.463(9) 1 calc PR A 2
C11' C 0.3208(16) 0.5526(10) 0.3857(7) 0.085(4) Uiso 0.463(9) 1 d PD A 2
H11D H 0.3451 0.5444 0.3520 0.127 Uiso 0.463(9) 1 calc PR A 2
H11E H 0.2515 0.5717 0.3765 0.127 Uiso 0.463(9) 1 calc PR A 2
H11F H 0.3210 0.5074 0.4053 0.127 Uiso 0.463(9) 1 calc PR A 2
C12 C 0.4071(4) 0.5353(3) 0.7120(2) 0.0222(10) Uani 1 1 d . . .
C13 C 0.3034(4) 0.5436(3) 0.7062(2) 0.0283(12) Uani 1 1 d . . .
H13 H 0.2763 0.5889 0.7121 0.034 Uiso 1 1 calc R . .
C14 C 0.2386(5) 0.4858(3) 0.6917(2) 0.0337(13) Uani 1 1 d . . .
H14 H 0.1674 0.4917 0.6878 0.040 Uiso 1 1 calc R . .
C15 C 0.2777(5) 0.4198(3) 0.6829(2) 0.0345(14) Uani 1 1 d . . .
H15 H 0.2332 0.3805 0.6725 0.041 Uiso 1 1 calc R . .
C16 C 0.3802(5) 0.4110(3) 0.6891(2) 0.0341(14) Uani 1 1 d . . .
H16 H 0.4064 0.3655 0.6830 0.041 Uiso 1 1 calc R . .
C17 C 0.4470(4) 0.4678(3) 0.7042(2) 0.0271(12) Uani 1 1 d . . .
H17 H 0.5183 0.4609 0.7092 0.033 Uiso 1 1 calc R . .
C18 C 0.4291(4) 0.6848(3) 0.7447(2) 0.0215(10) Uani 1 1 d . . .
C19 C 0.3784(4) 0.6845(3) 0.7881(2) 0.0267(11) Uani 1 1 d . . .
H19 H 0.3758 0.6421 0.8084 0.032 Uiso 1 1 calc R . .
C20 C 0.3320(5) 0.7463(3) 0.8012(2) 0.0329(13) Uani 1 1 d . . .
H20 H 0.2975 0.7460 0.8305 0.039 Uiso 1 1 calc R . .
C21 C 0.3360(5) 0.8081(3) 0.7720(2) 0.0319(13) Uani 1 1 d . . .
H21 H 0.3043 0.8503 0.7811 0.038 Uiso 1 1 calc R . .
C22 C 0.3859(5) 0.8086(3) 0.7293(2) 0.0322(13) Uani 1 1 d . . .
H22 H 0.3884 0.8512 0.7091 0.039 Uiso 1 1 calc R . .
C23 C 0.4324(4) 0.7476(3) 0.7157(2) 0.0262(11) Uani 1 1 d . . .
H23 H 0.4668 0.7486 0.6864 0.031 Uiso 1 1 calc R . .
P2 P 0.59156(11) 0.55138(7) 0.88975(5) 0.0220(3) Uani 1 1 d . . .
N24 N 0.3998(4) 0.5746(2) 0.91424(18) 0.0276(10) Uani 1 1 d . . .
C25 C 0.4908(4) 0.6009(3) 0.9125(2) 0.0242(11) Uani 1 1 d . . .
N26 N 0.4960(4) 0.6701(2) 0.92647(19) 0.0313(11) Uani 1 1 d . . .
N27 N 0.4062(4) 0.6910(3) 0.9387(2) 0.0353(12) Uani 1 1 d . . .
C28 C 0.3522(4) 0.6322(3) 0.9301(2) 0.0299(12) Uani 1 1 d . . .
H28 H 0.2841 0.6300 0.9348 0.036 Uiso 1 1 calc R . .
C29 C 0.5795(5) 0.7203(3) 0.9303(2) 0.0432(16) Uani 1 1 d D . .
H29A H 0.5543 0.7637 0.9092 0.052 Uiso 1 1 calc R . .
H29B H 0.6325 0.6987 0.9135 0.052 Uiso 1 1 calc R . .
C30 C 0.6273(6) 0.7415(5) 0.9894(3) 0.072(3) Uani 1 1 d D . .
H30A H 0.6363 0.6984 1.0127 0.086 Uiso 1 1 calc R . .
H30B H 0.5805 0.7740 1.0031 0.086 Uiso 1 1 calc R . .
C31 C 0.7311(6) 0.7786(4) 0.9943(3) 0.069(2) Uani 1 1 d D . .
H31A H 0.7627 0.7867 1.0333 0.082 Uiso 1 1 calc R . .
H31B H 0.7769 0.7477 0.9785 0.082 Uiso 1 1 calc R . .
C32 C 0.7170(6) 0.8491(4) 0.9644(4) 0.083(3) Uani 1 1 d D . .
H32A H 0.6607 0.8755 0.9752 0.100 Uiso 1 1 calc R . .
H32B H 0.6970 0.8399 0.9246 0.100 Uiso 1 1 calc R . .
C33 C 0.8125(6) 0.8957(4) 0.9759(4) 0.078(3) Uani 1 1 d D . .
H33A H 0.7965 0.9416 0.9565 0.094 Uiso 1 1 calc R . .
H33B H 0.8308 0.9061 1.0156 0.094 Uiso 1 1 calc R . .
C34 C 0.9043(6) 0.8627(5) 0.9589(4) 0.080(3) Uani 1 1 d D . .
H34A H 0.9619 0.8958 0.9674 0.120 Uiso 1 1 calc R . .
H34B H 0.8877 0.8531 0.9196 0.120 Uiso 1 1 calc R . .
H34C H 0.9225 0.8179 0.9788 0.120 Uiso 1 1 calc R . .
C35 C 0.5365(4) 0.4620(3) 0.8873(2) 0.0254(11) Uani 1 1 d . . .
C36 C 0.5678(5) 0.4108(3) 0.9271(2) 0.0300(12) Uani 1 1 d . . .
H36 H 0.6227 0.4206 0.9570 0.036 Uiso 1 1 calc R . .
C37 C 0.5187(5) 0.3447(3) 0.9232(2) 0.0331(13) Uani 1 1 d . . .
H37 H 0.5400 0.3098 0.9508 0.040 Uiso 1 1 calc R . .
C38 C 0.4398(5) 0.3299(3) 0.8798(2) 0.0330(13) Uani 1 1 d . . .
H38 H 0.4057 0.2853 0.8778 0.040 Uiso 1 1 calc R . .
C39 C 0.4100(4) 0.3803(3) 0.8390(2) 0.0320(13) Uani 1 1 d . . .
H39 H 0.3567 0.3697 0.8085 0.038 Uiso 1 1 calc R . .
C40 C 0.4577(4) 0.4455(3) 0.8427(2) 0.0298(12) Uani 1 1 d . . .
H40 H 0.4369 0.4798 0.8147 0.036 Uiso 1 1 calc R . .
C41 C 0.6935(4) 0.5529(3) 0.9509(2) 0.0280(12) Uani 1 1 d . . .
C42 C 0.6733(5) 0.5484(3) 1.0036(2) 0.0362(14) Uani 1 1 d . . .
H42 H 0.6052 0.5450 1.0081 0.043 Uiso 1 1 calc R . .
C43 C 0.7535(5) 0.5489(4) 1.0488(2) 0.0458(17) Uani 1 1 d . . .
H43 H 0.7402 0.5456 1.0844 0.055 Uiso 1 1 calc R . .
C44 C 0.8513(6) 0.5542(4) 1.0426(3) 0.052(2) Uani 1 1 d . . .
H44 H 0.9056 0.5549 1.0738 0.063 Uiso 1 1 calc R . .
C45 C 0.8718(5) 0.5585(4) 0.9905(3) 0.0524(19) Uani 1 1 d . . .
H45 H 0.9401 0.5623 0.9864 0.063 Uiso 1 1 calc R . .
C46 C 0.7929(5) 0.5573(4) 0.9448(2) 0.0380(14) Uani 1 1 d . . .
H46 H 0.8070 0.5596 0.9093 0.046 Uiso 1 1 calc R . .
P3 P 0.92403(11) 0.64776(8) 0.73085(6) 0.0298(3) Uani 1 1 d D . .
N47 N 1.1162(4) 0.5865(3) 0.7679(2) 0.0377(12) Uani 1 1 d . . .
C48 C 1.0336(4) 0.6141(3) 0.7807(2) 0.0302(12) Uani 1 1 d D B .
N49 N 1.0421(4) 0.6113(3) 0.8351(2) 0.0346(11) Uani 1 1 d . . .
N50 N 1.1329(4) 0.5811(3) 0.8595(2) 0.0413(13) Uani 1 1 d . B .
C51 C 1.1736(5) 0.5673(3) 0.8169(3) 0.0364(14) Uani 1 1 d . B .
H51 H 1.2384 0.5455 0.8206 0.044 Uiso 1 1 calc R . .
C52 C 0.9736(5) 0.6348(3) 0.8691(3) 0.0411(15) Uani 1 1 d D B .
H52A H 0.9827 0.6036 0.9017 0.049 Uiso 1 1 calc R . .
H52B H 0.9026 0.6292 0.8484 0.049 Uiso 1 1 calc R . .
C53 C 0.9905(5) 0.7121(3) 0.8878(3) 0.0524(18) Uani 1 1 d D . .
H53A H 0.9859 0.7423 0.8550 0.063 Uiso 1 1 calc R B .
H53B H 0.9343 0.7262 0.9053 0.063 Uiso 1 1 calc R . .
C54 C 1.0905(5) 0.7286(3) 0.9272(2) 0.0487(17) Uani 1 1 d D B .
H54A H 1.0952 0.7806 0.9339 0.058 Uiso 1 1 calc R . .
H54B H 1.1474 0.7147 0.9102 0.058 Uiso 1 1 calc R . .
C55 C 1.1018(5) 0.6901(4) 0.9818(2) 0.0536(19) Uani 1 1 d D . .
H55A H 1.0373 0.6947 0.9944 0.064 Uiso 1 1 calc R B .
H55B H 1.1129 0.6387 0.9761 0.064 Uiso 1 1 calc R . .
C56 C 1.1885(5) 0.7175(4) 1.0266(2) 0.056(2) Uani 1 1 d D B .
H56A H 1.1811 0.7697 1.0305 0.067 Uiso 1 1 calc R . .
H56B H 1.2540 0.7086 1.0160 0.067 Uiso 1 1 calc R . .
C57 C 1.1901(7) 0.6816(5) 1.0816(3) 0.077(3) Uani 1 1 d D . .
H57A H 1.2459 0.7013 1.1094 0.115 Uiso 1 1 calc R B .
H57B H 1.2000 0.6302 1.0783 0.115 Uiso 1 1 calc R . .
H57C H 1.1254 0.6904 1.0924 0.115 Uiso 1 1 calc R . .
C58 C 0.9505(5) 0.7449(2) 0.7323(3) 0.0342(16) Uiso 0.630(12) 1 d PGD B 1
C59 C 0.8686(4) 0.7883(3) 0.7096(3) 0.043(3) Uiso 0.630(12) 1 d PG B 1
H59 H 0.8037 0.7678 0.6955 0.052 Uiso 0.630(12) 1 calc PR B 1
C60 C 0.8815(5) 0.8616(3) 0.7075(4) 0.048(3) Uiso 0.630(12) 1 d PG B 1
H60 H 0.8255 0.8913 0.6920 0.057 Uiso 0.630(12) 1 calc PR B 1
C61 C 0.9764(6) 0.8916(2) 0.7282(4) 0.040(2) Uiso 0.630(12) 1 d PG B 1
H61 H 0.9852 0.9418 0.7268 0.048 Uiso 0.630(12) 1 calc PR B 1
C62 C 1.0583(4) 0.8483(3) 0.7509(4) 0.051(3) Uiso 0.630(12) 1 d PG B 1
H62 H 1.1231 0.8688 0.7650 0.062 Uiso 0.630(12) 1 calc PR B 1
C63 C 1.0453(5) 0.7749(3) 0.7530(3) 0.041(2) Uiso 0.630(12) 1 d PG B 1
H63 H 1.1013 0.7453 0.7685 0.049 Uiso 0.630(12) 1 calc PR B 1
C58' C 0.9498(9) 0.7412(3) 0.7210(6) 0.0342(16) Uiso 0.370(12) 1 d PGD B 2
C59' C 1.0479(7) 0.7688(5) 0.7314(6) 0.043(3) Uiso 0.370(12) 1 d PG B 2
H59' H 1.1043 0.7388 0.7452 0.052 Uiso 0.370(12) 1 calc PR B 2
C60' C 1.0633(7) 0.8405(5) 0.7218(7) 0.048(3) Uiso 0.370(12) 1 d PG B 2
H60' H 1.1304 0.8594 0.7289 0.057 Uiso 0.370(12) 1 calc PR B 2
C61' C 0.9807(9) 0.8845(4) 0.7016(7) 0.040(2) Uiso 0.370(12) 1 d PG B 2
H61' H 0.9913 0.9335 0.6950 0.048 Uiso 0.370(12) 1 calc PR B 2
C62' C 0.8827(8) 0.8569(5) 0.6912(7) 0.051(3) Uiso 0.370(12) 1 d PG B 2
H62' H 0.8262 0.8870 0.6774 0.062 Uiso 0.370(12) 1 calc PR B 2
C63' C 0.8672(7) 0.7852(6) 0.7009(6) 0.041(2) Uiso 0.370(12) 1 d PG B 2
H63' H 0.8002 0.7663 0.6937 0.049 Uiso 0.370(12) 1 calc PR B 2
C64 C 0.9585(5) 0.6114(4) 0.6705(3) 0.0417(15) Uani 1 1 d D B .
C65 C 0.9285(5) 0.5434(4) 0.6559(3) 0.0512(18) Uani 1 1 d . . .
H65 H 0.8860 0.5186 0.6753 0.061 Uiso 1 1 calc R B .
C66 C 0.9602(7) 0.5099(6) 0.6122(3) 0.071(3) Uani 1 1 d . B .
H66 H 0.9401 0.4623 0.6023 0.085 Uiso 1 1 calc R . .
C67 C 1.0200(7) 0.5466(6) 0.5845(3) 0.068(3) Uani 1 1 d . . .
H67 H 1.0418 0.5239 0.5551 0.081 Uiso 1 1 calc R B .
C68 C 1.0499(8) 0.6154(6) 0.5977(4) 0.079(3) Uani 1 1 d . B .
H68 H 1.0906 0.6404 0.5773 0.095 Uiso 1 1 calc R . .
C69 C 1.0196(7) 0.6482(5) 0.6412(3) 0.063(2) Uani 1 1 d . . .
H69 H 1.0405 0.6956 0.6511 0.075 Uiso 1 1 calc R B .

loop_
_atom_site_aniso_label
_atom_site_aniso_U_11
_atom_site_aniso_U_22
_atom_site_aniso_U_33
_atom_site_aniso_U_23
_atom_site_aniso_U_13
_atom_site_aniso_U_12
I1 0.0329(2) 0.01669(15) 0.0374(2) -0.00282(14) 0.01188(16) -0.00276(14)
I2 0.03071(19) 0.01547(15) 0.03605(19) -0.00020(14) 0.01076(15) 0.00291(13)
Cu1 0.0236(3) 0.0185(3) 0.0207(3) 0.0013(2) 0.0049(2) 0.0000(2)
Cu2 0.0235(3) 0.0236(3) 0.0315(4) 0.0017(3) 0.0092(3) -0.0009(3)
P1 0.0220(7) 0.0176(6) 0.0204(6) 0.0019(5) 0.0057(5) 0.0004(5)
N1 0.032(3) 0.025(2) 0.026(2) 0.0042(18) 0.012(2) 0.0027(19)
C2 0.029(3) 0.019(2) 0.024(3) 0.000(2) 0.008(2) -0.002(2)
N3 0.032(3) 0.029(2) 0.019(2) 0.0025(18) 0.0082(19) 0.0010(19)
N4 0.043(3) 0.040(3) 0.025(2) 0.004(2) 0.012(2) 0.002(2)
C5 0.038(3) 0.035(3) 0.031(3) 0.003(2) 0.019(3) 0.001(3)
C6 0.036(3) 0.040(3) 0.028(3) 0.006(3) 0.001(3) -0.003(3)
C7 0.050(4) 0.051(4) 0.031(3) -0.003(3) 0.001(3) -0.007(3)
C8 0.095(7) 0.043(4) 0.038(4) -0.005(3) 0.010(4) 0.010(4)
C12 0.029(3) 0.018(2) 0.019(2) 0.0027(19) 0.004(2) 0.001(2)
C13 0.030(3) 0.022(3) 0.032(3) 0.004(2) 0.004(2) 0.001(2)
C14 0.029(3) 0.027(3) 0.044(3) 0.003(2) 0.004(3) -0.003(2)
C15 0.038(3) 0.023(3) 0.038(3) 0.001(2) -0.002(3) -0.008(2)
C16 0.048(4) 0.017(2) 0.034(3) -0.006(2) 0.003(3) 0.001(2)
C17 0.032(3) 0.023(3) 0.025(3) -0.002(2) 0.005(2) 0.004(2)
C18 0.021(3) 0.016(2) 0.027(3) 0.0021(19) 0.003(2) 0.0036(19)
C19 0.031(3) 0.022(3) 0.027(3) 0.004(2) 0.005(2) 0.006(2)
C20 0.035(3) 0.033(3) 0.034(3) 0.004(2) 0.014(3) 0.012(3)
C21 0.035(3) 0.022(3) 0.038(3) -0.002(2) 0.008(3) 0.005(2)
C22 0.042(4) 0.022(3) 0.033(3) 0.009(2) 0.009(3) 0.006(2)
C23 0.027(3) 0.024(3) 0.030(3) 0.007(2) 0.010(2) 0.000(2)
P2 0.0245(7) 0.0213(6) 0.0203(6) 0.0015(5) 0.0047(5) -0.0001(5)
N24 0.028(3) 0.032(2) 0.022(2) -0.0026(19) 0.0049(19) 0.004(2)
C25 0.031(3) 0.025(3) 0.015(2) -0.0021(19) 0.002(2) -0.002(2)
N26 0.043(3) 0.026(2) 0.029(2) -0.006(2) 0.016(2) 0.000(2)
N27 0.047(3) 0.030(3) 0.032(3) -0.003(2) 0.014(2) 0.006(2)
C28 0.027(3) 0.039(3) 0.024(3) -0.001(2) 0.006(2) 0.007(2)
C29 0.054(4) 0.032(3) 0.050(4) -0.014(3) 0.028(3) -0.013(3)
C30 0.090(7) 0.083(6) 0.054(5) -0.036(4) 0.041(5) -0.044(5)
C31 0.081(7) 0.064(5) 0.059(5) -0.018(4) 0.011(5) -0.015(5)
C32 0.116(9) 0.057(5) 0.067(6) -0.001(5) -0.002(6) -0.023(5)
C33 0.057(6) 0.061(5) 0.114(8) -0.007(5) 0.011(5) -0.010(4)
C34 0.094(8) 0.070(6) 0.073(6) -0.005(5) 0.013(6) 0.005(5)
C35 0.033(3) 0.024(3) 0.022(3) 0.003(2) 0.011(2) 0.000(2)
C36 0.037(3) 0.028(3) 0.025(3) 0.005(2) 0.008(2) 0.005(2)
C37 0.043(4) 0.026(3) 0.032(3) 0.005(2) 0.011(3) 0.002(2)
C38 0.042(4) 0.023(3) 0.037(3) -0.002(2) 0.016(3) -0.005(2)
C39 0.029(3) 0.034(3) 0.032(3) -0.002(2) 0.003(2) -0.008(2)
C40 0.036(3) 0.027(3) 0.025(3) 0.003(2) 0.003(2) -0.005(2)
C41 0.030(3) 0.031(3) 0.021(3) 0.002(2) 0.001(2) -0.001(2)
C42 0.033(3) 0.045(4) 0.030(3) 0.005(3) 0.007(3) -0.002(3)
C43 0.048(4) 0.063(4) 0.023(3) 0.000(3) 0.000(3) -0.010(3)
C44 0.051(4) 0.067(5) 0.028(3) 0.011(3) -0.014(3) -0.017(4)
C45 0.026(3) 0.080(5) 0.048(4) 0.014(4) 0.002(3) -0.006(3)
C46 0.025(3) 0.056(4) 0.030(3) 0.008(3) 0.001(2) -0.006(3)
P3 0.0252(7) 0.0330(8) 0.0325(8) 0.0090(6) 0.0093(6) 0.0020(6)
N47 0.034(3) 0.041(3) 0.038(3) 0.005(2) 0.008(2) 0.008(2)
C48 0.026(3) 0.033(3) 0.033(3) 0.009(2) 0.008(2) 0.004(2)
N49 0.029(3) 0.039(3) 0.035(3) 0.006(2) 0.004(2) 0.003(2)
N50 0.032(3) 0.044(3) 0.044(3) 0.005(3) 0.002(2) 0.001(2)
C51 0.028(3) 0.039(3) 0.041(3) 0.007(3) 0.006(3) 0.005(3)
C52 0.028(3) 0.058(4) 0.038(3) 0.000(3) 0.006(3) -0.004(3)
C53 0.050(4) 0.059(5) 0.048(4) -0.009(4) 0.008(3) 0.008(4)
C54 0.043(4) 0.042(4) 0.056(4) -0.012(3) 0.002(3) 0.001(3)
C55 0.046(4) 0.053(4) 0.058(5) -0.004(4) 0.004(4) -0.003(3)
C56 0.050(5) 0.067(5) 0.049(4) -0.016(4) 0.008(4) 0.007(4)
C57 0.064(6) 0.111(8) 0.047(5) -0.006(5) -0.007(4) 0.014(5)
C64 0.034(4) 0.054(4) 0.040(4) 0.009(3) 0.014(3) 0.006(3)
C65 0.035(4) 0.075(5) 0.045(4) -0.009(4) 0.012(3) 0.004(4)
C66 0.055(5) 0.098(7) 0.054(5) -0.021(5) 0.000(4) 0.011(5)
C67 0.068(6) 0.101(7) 0.038(4) 0.000(4) 0.020(4) 0.026(5)
C68 0.091(7) 0.099(8) 0.061(6) 0.023(5) 0.046(5) 0.019(6)
C69 0.071(6) 0.071(5) 0.058(5) 0.015(4) 0.038(4) 0.015(4)

loop_
_atom_type_symbol
_atom_type_description
_atom_type_scat_dispersion_real
_atom_type_scat_dispersion_imag
_atom_type_scat_source
C C 0.0033 0.0016 'International Tables Vol C Tables 4.2.6.8 and 6.1.1.4'
H H 0.0000 0.0000 'International Tables Vol C Tables 4.2.6.8 and 6.1.1.4'
N N 0.0061 0.0033 'International Tables Vol C Tables 4.2.6.8 and 6.1.1.4'
P P 0.1023 0.0942 'International Tables Vol C Tables 4.2.6.8 and 6.1.1.4'
Cu Cu 0.3201 1.2651 'International Tables Vol C Tables 4.2.6.8 and 6.1.1.4'
I I -0.4742 1.8119 'International Tables Vol C Tables 4.2.6.8 and 6.1.1.4'

loop_
_geom_angle_atom_site_label_1
_geom_angle_atom_site_label_2
_geom_angle_atom_site_label_3
_geom_angle
Cu1 I1 Cu2 65.11(2)
Cu1 I2 Cu2 65.93(2)
P2 Cu1 P1 120.17(6)
P2 Cu1 I2 106.34(4)
P1 Cu1 I2 111.35(4)
P2 Cu1 I1 115.63(4)
P1 Cu1 I1 95.92(4)
I2 Cu1 I1 106.67(2)
P2 Cu1 Cu2 151.86(5)
P1 Cu1 Cu2 87.93(4)
I2 Cu1 Cu2 57.051(19)
I1 Cu1 Cu2 57.739(19)
N1 Cu2 P3 118.68(13)
N1 Cu2 I2 106.65(13)
P3 Cu2 I2 112.95(5)
N1 Cu2 I1 101.81(13)
P3 Cu2 I1 109.40(5)
I2 Cu2 I1 106.14(3)
N1 Cu2 Cu1 88.91(13)
P3 Cu2 Cu1 152.16(5)
I2 Cu2 Cu1 57.019(19)
I1 Cu2 Cu1 57.155(19)
C18 P1 C12 106.4(2)
C18 P1 C2 104.9(2)
C12 P1 C2 101.5(2)
C18 P1 Cu1 111.18(17)
C12 P1 Cu1 120.19(16)
C2 P1 Cu1 111.25(18)
C2 N1 C5 103.7(5)
C2 N1 Cu2 128.9(4)
C5 N1 Cu2 127.3(4)
N1 C2 N3 108.8(5)
N1 C2 P1 122.2(4)
N3 C2 P1 128.9(4)
C2 N3 N4 110.0(5)
C2 N3 C6 129.9(5)
N4 N3 C6 120.0(4)
C5 N4 N3 102.9(4)
N4 C5 N1 114.6(5)
N4 C5 H5 122.7
N1 C5 H5 122.7
N3 C6 C7 113.3(5)
N3 C6 H6A 108.9
C7 C6 H6A 108.9
N3 C6 H6B 108.9
C7 C6 H6B 108.9
H6A C6 H6B 107.7
C8 C7 C6 115.9(5)
C8 C7 H7A 108.3
C6 C7 H7A 108.3
C8 C7 H7B 108.3
C6 C7 H7B 108.3
H7A C7 H7B 107.4
C7 C8 C9' 116.9(6)
C7 C8 C9 110.2(6)
C9' C8 C9 30.1(7)
C7 C8 H8A 109.6
C9' C8 H8A 126.5
C9 C8 H8A 109.6
C7 C8 H8B 109.6
C9' C8 H8B 80.0
C9 C8 H8B 109.6
H8A C8 H8B 108.1
C7 C8 H8C 108.1
C9' C8 H8C 108.1
C9 C8 H8C 83.8
H8A C8 H8C 29.1
H8B C8 H8C 131.8
C7 C8 H8D 108.1
C9' C8 H8D 108.1
C9 C8 H8D 134.2
H8A C8 H8D 79.5
H8B C8 H8D 31.7
H8C C8 H8D 107.3
C10 C9 C8 114.3(7)
C10 C9 H9A 108.7
C8 C9 H9A 108.7
C10 C9 H9B 108.7
C8 C9 H9B 108.7
H9A C9 H9B 107.6
C11 C10 C9 113.7(9)
C11 C10 H10A 108.8
C9 C10 H10A 108.8
C11 C10 H10B 108.8
C9 C10 H10B 108.8
H10A C10 H10B 107.7
C10 C11 H11A 109.5
C10 C11 H11B 109.5
H11A C11 H11B 109.5
C10 C11 H11C 109.5
H11A C11 H11C 109.5
H11B C11 H11C 109.5
C8 C9' C10' 113.6(8)
C8 C9' H9'1 108.8
C10' C9' H9'1 108.8
C8 C9' H9'2 108.8
C10' C9' H9'2 108.8
H9'1 C9' H9'2 107.7
C11' C10' C9' 112.9(10)
C11' C10' H10C 109.0
C9' C10' H10C 109.0
C11' C10' H10D 109.0
C9' C10' H10D 109.0
H10C C10' H10D 107.8
C10' C11' H11D 109.5
C10' C11' H11E 109.5
H11D C11' H11E 109.5
C10' C11' H11F 109.5
H11D C11' H11F 109.5
H11E C11' H11F 109.5
C13 C12 C17 119.6(5)
C13 C12 P1 124.3(4)
C17 C12 P1 115.8(4)
C12 C13 C14 120.2(5)
C12 C13 H13 119.9
C14 C13 H13 119.9
C15 C14 C13 120.1(6)
C15 C14 H14 119.9
C13 C14 H14 119.9
C16 C15 C14 120.0(5)
C16 C15 H15 120.0
C14 C15 H15 120.0
C15 C16 C17 121.1(5)
C15 C16 H16 119.5
C17 C16 H16 119.5
C16 C17 C12 118.9(5)
C16 C17 H17 120.5
C12 C17 H17 120.5
C23 C18 C19 119.0(5)
C23 C18 P1 123.9(4)
C19 C18 P1 116.7(4)
C20 C19 C18 120.0(5)
C20 C19 H19 120.0
C18 C19 H19 120.0
C21 C20 C19 120.2(5)
C21 C20 H20 119.9
C19 C20 H20 119.9
C20 C21 C22 119.9(5)
C20 C21 H21 120.0
C22 C21 H21 120.0
C23 C22 C21 120.5(5)
C23 C22 H22 119.7
C21 C22 H22 119.7
C22 C23 C18 120.4(5)
C22 C23 H23 119.8
C18 C23 H23 119.8
C41 P2 C35 105.6(3)
C41 P2 C25 101.8(2)
C35 P2 C25 98.8(2)
C41 P2 Cu1 118.30(19)
C35 P2 Cu1 113.44(17)
C25 P2 Cu1 116.47(17)
C25 N24 C28 102.1(5)
N24 C25 N26 110.3(5)
N24 C25 P2 124.8(4)
N26 C25 P2 124.8(4)
C25 N26 N27 109.7(5)
C25 N26 C29 129.7(5)
N27 N26 C29 120.6(5)
C28 N27 N26 102.0(4)
N27 C28 N24 115.9(5)
N27 C28 H28 122.0
N24 C28 H28 122.0
N26 C29 C30 112.8(5)
N26 C29 H29A 109.0
C30 C29 H29A 109.0
N26 C29 H29B 109.0
C30 C29 H29B 109.0
H29A C29 H29B 107.8
C29 C30 C31 112.2(5)
C29 C30 H30A 109.2
C31 C30 H30A 109.2
C29 C30 H30B 109.2
C31 C30 H30B 109.2
H30A C30 H30B 107.9
C32 C31 C30 109.9(6)
C32 C31 H31A 109.7
C30 C31 H31A 109.7
C32 C31 H31B 109.7
C30 C31 H31B 109.7
H31A C31 H31B 108.2
C31 C32 C33 113.3(6)
C31 C32 H32A 108.9
C33 C32 H32A 108.9
C31 C32 H32B 108.9
C33 C32 H32B 108.9
H32A C32 H32B 107.7
C34 C33 C32 114.5(7)
C34 C33 H33A 108.6
C32 C33 H33A 108.6
C34 C33 H33B 108.6
C32 C33 H33B 108.6
H33A C33 H33B 107.6
C33 C34 H34A 109.5
C33 C34 H34B 109.5
H34A C34 H34B 109.5
C33 C34 H34C 109.5
H34A C34 H34C 109.5
H34B C34 H34C 109.5
C36 C35 C40 118.9(5)
C36 C35 P2 123.6(4)
C40 C35 P2 117.5(4)
C35 C36 C37 119.9(5)
C35 C36 H36 120.0
C37 C36 H36 120.0
C38 C37 C36 120.4(5)
C38 C37 H37 119.8
C36 C37 H37 119.8
C37 C38 C39 119.8(5)
C37 C38 H38 120.1
C39 C38 H38 120.1
C40 C39 C38 120.0(5)
C40 C39 H39 120.0
C38 C39 H39 120.0
C39 C40 C35 120.9(5)
C39 C40 H40 119.5
C35 C40 H40 119.5
C46 C41 C42 119.7(5)
C46 C41 P2 118.6(4)
C42 C41 P2 121.6(5)
C43 C42 C41 119.5(6)
C43 C42 H42 120.3
C41 C42 H42 120.3
C44 C43 C42 120.6(6)
C44 C43 H43 119.7
C42 C43 H43 119.7
C43 C44 C45 120.2(6)
C43 C44 H44 119.9
C45 C44 H44 119.9
C46 C45 C44 120.1(6)
C46 C45 H45 119.9
C44 C45 H45 119.9
C41 C46 C45 119.9(6)
C41 C46 H46 120.1
C45 C46 H46 120.1
C64 P3 C58' 99.2(5)
C64 P3 C48 97.3(3)
C58' P3 C48 106.1(4)
C64 P3 C58 107.7(3)
C58' P3 C58 9.0(5)
C48 P3 C58 101.7(3)
C64 P3 Cu2 115.8(2)
C58' P3 Cu2 117.1(4)
C48 P3 Cu2 118.14(19)
C58 P3 Cu2 114.1(2)
C48 N47 C51 103.3(5)
N47 C48 N49 109.7(5)
N47 C48 P3 124.4(4)
N49 C48 P3 125.9(4)
C48 N49 N50 110.0(5)
C48 N49 C52 131.1(5)
N50 N49 C52 118.9(5)
C51 N50 N49 101.8(5)
N50 C51 N47 115.2(6)
N50 C51 H51 122.4
N47 C51 H51 122.4
N49 C52 C53 113.3(5)
N49 C52 H52A 108.9
C53 C52 H52A 108.9
N49 C52 H52B 108.9
C53 C52 H52B 108.9
H52A C52 H52B 107.7
C54 C53 C52 116.5(5)
C54 C53 H53A 108.2
C52 C53 H53A 108.2
C54 C53 H53B 108.2
C52 C53 H53B 108.2
H53A C53 H53B 107.3
C53 C54 C55 112.9(5)
C53 C54 H54A 109.0
C55 C54 H54A 109.0
C53 C54 H54B 109.0
C55 C54 H54B 109.0
H54A C54 H54B 107.8
C56 C55 C54 114.4(5)
C56 C55 H55A 108.7
C54 C55 H55A 108.7
C56 C55 H55B 108.7
C54 C55 H55B 108.7
H55A C55 H55B 107.6
C55 C56 C57 112.0(6)
C55 C56 H56A 109.2
C57 C56 H56A 109.2
C55 C56 H56B 109.2
C57 C56 H56B 109.2
H56A C56 H56B 107.9
C56 C57 H57A 109.5
C56 C57 H57B 109.5
H57A C57 H57B 109.5
C56 C57 H57C 109.5
H57A C57 H57C 109.5
H57B C57 H57C 109.5
C59 C58 C63 120.0
C59 C58 P3 115.8(4)
C63 C58 P3 124.2(4)
C60 C59 C58 120.0
C60 C59 H59 120.0
C58 C59 H59 120.0
C59 C60 C61 120.0
C59 C60 H60 120.0
C61 C60 H60 120.0
C62 C61 C60 120.0
C62 C61 H61 120.0
C60 C61 H61 120.0
C63 C62 C61 120.0
C63 C62 H62 120.0
C61 C62 H62 120.0
C62 C63 C58 120.0
C62 C63 H63 120.0
C58 C63 H63 120.0
C59' C58' C63' 120.0
C59' C58' P3 122.5(7)
C63' C58' P3 117.5(7)
C58' C59' C60' 120.0
C58' C59' H59' 120.0
C60' C59' H59' 120.0
C59' C60' C61' 120.0
C59' C60' H60' 120.0
C61' C60' H60' 120.0
C60' C61' C62' 120.0
C60' C61' H61' 120.0
C62' C61' H61' 120.0
C63' C62' C61' 120.0
C63' C62' H62' 120.0
C61' C62' H62' 120.0
C62' C63' C58' 120.0
C62' C63' H63' 120.0
C58' C63' H63' 120.0
C65 C64 C69 119.5(7)
C65 C64 P3 117.6(5)
C69 C64 P3 122.7(6)
C64 C65 C66 120.4(8)
C64 C65 H65 119.8
C66 C65 H65 119.8
C67 C66 C65 118.9(9)
C67 C66 H66 120.5
C65 C66 H66 120.5
C66 C67 C68 121.9(8)
C66 C67 H67 119.0
C68 C67 H67 119.0
C67 C68 C69 119.1(9)
C67 C68 H68 120.5
C69 C68 H68 120.5
C68 C69 C64 120.1(9)
C68 C69 H69 120.0
C64 C69 H69 120.0

loop_
_geom_bond_atom_site_label_1
_geom_bond_atom_site_label_2
_geom_bond_distance
I1 Cu1 2.6759(7)
I1 Cu2 2.6933(7)
I2 Cu1 2.6543(7)
I2 Cu2 2.6553(7)
Cu1 P2 2.2555(14)
Cu1 P1 2.2584(14)
Cu1 Cu2 2.8891(9)
Cu2 N1 2.039(5)
Cu2 P3 2.2193(16)
P1 C18 1.817(5)
P1 C12 1.830(5)
P1 C2 1.834(5)
N1 C2 1.339(7)
N1 C5 1.354(7)
C2 N3 1.354(7)
N3 N4 1.359(6)
N3 C6 1.460(7)
N4 C5 1.320(8)
C5 H5 0.9500
C6 C7 1.521(6)
C6 H6A 0.9900
C6 H6B 0.9900
C7 C8 1.520(6)
C7 H7A 0.9900
C7 H7B 0.9900
C8 C9' 1.526(7)
C8 C9 1.539(7)
C8 H8A 0.9900
C8 H8B 0.9900
C8 H8C 0.9900
C8 H8D 0.9900
C9 C10 1.524(7)
C9 H9A 0.9900
C9 H9B 0.9900
C10 C11 1.521(7)
C10 H10A 0.9900
C10 H10B 0.9900
C11 H11A 0.9800
C11 H11B 0.9800
C11 H11C 0.9800
C9' C10' 1.530(7)
C9' H9'1 0.9900
C9' H9'2 0.9900
C10' C11' 1.524(7)
C10' H10C 0.9900
C10' H10D 0.9900
C11' H11D 0.9800
C11' H11E 0.9800
C11' H11F 0.9800
C12 C13 1.381(8)
C12 C17 1.407(7)
C13 C14 1.390(8)
C13 H13 0.9500
C14 C15 1.381(8)
C14 H14 0.9500
C15 C16 1.366(9)
C15 H15 0.9500
C16 C17 1.392(8)
C16 H16 0.9500
C17 H17 0.9500
C18 C23 1.391(7)
C18 C19 1.402(7)
C19 C20 1.390(7)
C19 H19 0.9500
C20 C21 1.379(8)
C20 H20 0.9500
C21 C22 1.382(8)
C21 H21 0.9500
C22 C23 1.381(7)
C22 H22 0.9500
C23 H23 0.9500
P2 C41 1.824(5)
P2 C35 1.830(5)
P2 C25 1.834(6)
N24 C25 1.331(7)
N24 C28 1.359(7)
C25 N26 1.344(7)
N26 N27 1.367(7)
N26 C29 1.454(7)
N27 C28 1.314(8)
C28 H28 0.9500
C29 C30 1.536(6)
C29 H29A 0.9900
C29 H29B 0.9900
C30 C31 1.542(6)
C30 H30A 0.9900
C30 H30B 0.9900
C31 C32 1.512(6)
C31 H31A 0.9900
C31 H31B 0.9900
C32 C33 1.530(6)
C32 H32A 0.9900
C32 H32B 0.9900
C33 C34 1.524(7)
C33 H33A 0.9900
C33 H33B 0.9900
C34 H34A 0.9800
C34 H34B 0.9800
C34 H34C 0.9800
C35 C36 1.384(7)
C35 C40 1.399(8)
C36 C37 1.399(8)
C36 H36 0.9500
C37 C38 1.376(8)
C37 H37 0.9500
C38 C39 1.387(8)
C38 H38 0.9500
C39 C40 1.375(8)
C39 H39 0.9500
C40 H40 0.9500
C41 C46 1.382(8)
C41 C42 1.408(8)
C42 C43 1.387(8)
C42 H42 0.9500
C43 C44 1.363(10)
C43 H43 0.9500
C44 C45 1.394(10)
C44 H44 0.9500
C45 C46 1.385(8)
C45 H45 0.9500
C46 H46 0.9500
P3 C64 1.808(7)
P3 C58' 1.815(6)
P3 C48 1.829(6)
P3 C58 1.856(4)
N47 C48 1.327(7)
N47 C51 1.351(8)
C48 N49 1.344(7)
N49 N50 1.367(7)
N49 C52 1.453(8)
N50 C51 1.327(8)
C51 H51 0.9500
C52 C53 1.527(6)
C52 H52A 0.9900
C52 H52B 0.9900
C53 C54 1.520(6)
C53 H53A 0.9900
C53 H53B 0.9900
C54 C55 1.526(6)
C54 H54A 0.9900
C54 H54B 0.9900
C55 C56 1.524(6)
C55 H55A 0.9900
C55 H55B 0.9900
C56 C57 1.530(6)
C56 H56A 0.9900
C56 H56B 0.9900
C57 H57A 0.9800
C57 H57B 0.9800
C57 H57C 0.9800
C58 C59 1.3900
C58 C63 1.3900
C59 C60 1.3900
C59 H59 0.9500
C60 C61 1.3900
C60 H60 0.9500
C61 C62 1.3900
C61 H61 0.9500
C62 C63 1.3900
C62 H62 0.9500
C63 H63 0.9500
C58' C59' 1.3900
C58' C63' 1.3900
C59' C60' 1.3900
C59' H59' 0.9500
C60' C61' 1.3900
C60' H60' 0.9500
C61' C62' 1.3900
C61' H61' 0.9500
C62' C63' 1.3900
C62' H62' 0.9500
C63' H63' 0.9500
C64 C65 1.365(10)
C64 C69 1.398(10)
C65 C66 1.405(10)
C65 H65 0.9500
C66 C67 1.361(13)
C66 H66 0.9500
C67 C68 1.372(13)
C67 H67 0.9500
C68 C69 1.388(11)
C68 H68 0.9500
C69 H69 0.9500

loop_
_geom_torsion_atom_site_label_1
_geom_torsion_atom_site_label_2
_geom_torsion_atom_site_label_3
_geom_torsion_atom_site_label_4
_geom_torsion
Cu2 I2 Cu1 P2 -154.83(5)
Cu2 I2 Cu1 P1 72.57(4)
Cu2 I2 Cu1 I1 -30.89(2)
Cu2 I1 Cu1 P2 148.63(5)
Cu2 I1 Cu1 P1 -83.78(4)
Cu2 I1 Cu1 I2 30.63(2)
Cu1 I2 Cu2 N1 -77.43(13)
Cu1 I2 Cu2 P3 150.45(6)
Cu1 I2 Cu2 I1 30.58(2)
Cu1 I1 Cu2 N1 80.90(13)
Cu1 I1 Cu2 P3 -152.69(5)
Cu1 I1 Cu2 I2 -30.52(2)
P2 Cu1 Cu2 N1 170.67(15)
P1 Cu1 Cu2 N1 -6.50(13)
I2 Cu1 Cu2 N1 110.73(13)
I1 Cu1 Cu2 N1 -104.83(13)
P2 Cu1 Cu2 P3 -16.58(16)
P1 Cu1 Cu2 P3 166.25(11)
I2 Cu1 Cu2 P3 -76.51(11)
I1 Cu1 Cu2 P3 67.92(11)
P2 Cu1 Cu2 I2 59.94(9)
P1 Cu1 Cu2 I2 -117.23(4)
I1 Cu1 Cu2 I2 144.44(3)
P2 Cu1 Cu2 I1 -84.50(9)
P1 Cu1 Cu2 I1 98.33(4)
I2 Cu1 Cu2 I1 -144.44(3)
P2 Cu1 P1 C18 70.34(19)
I2 Cu1 P1 C18 -164.44(18)
I1 Cu1 P1 C18 -53.94(19)
Cu2 Cu1 P1 C18 -111.20(19)
P2 Cu1 P1 C12 -54.8(2)
I2 Cu1 P1 C12 70.4(2)
I1 Cu1 P1 C12 -179.1(2)
Cu2 Cu1 P1 C12 123.7(2)
P2 Cu1 P1 C2 -173.10(18)
I2 Cu1 P1 C2 -47.88(18)
I1 Cu1 P1 C2 62.62(18)
Cu2 Cu1 P1 C2 5.36(18)
P3 Cu2 N1 C2 -167.0(4)
I2 Cu2 N1 C2 64.1(5)
I1 Cu2 N1 C2 -46.9(5)
Cu1 Cu2 N1 C2 9.1(4)
P3 Cu2 N1 C5 8.6(5)
I2 Cu2 N1 C5 -120.3(4)
I1 Cu2 N1 C5 128.7(4)
Cu1 Cu2 N1 C5 -175.2(5)
C5 N1 C2 N3 -0.6(6)
Cu2 N1 C2 N3 175.8(3)
C5 N1 C2 P1 176.7(4)
Cu2 N1 C2 P1 -6.9(7)
C18 P1 C2 N1 118.8(4)
C12 P1 C2 N1 -130.5(4)
Cu1 P1 C2 N1 -1.5(5)
C18 P1 C2 N3 -64.4(5)
C12 P1 C2 N3 46.2(5)
Cu1 P1 C2 N3 175.3(4)
N1 C2 N3 N4 0.2(6)
P1 C2 N3 N4 -176.9(4)
N1 C2 N3 C6 -177.6(5)
P1 C2 N3 C6 5.3(8)
C2 N3 N4 C5 0.4(6)
C6 N3 N4 C5 178.4(5)
N3 N4 C5 N1 -0.8(7)
C2 N1 C5 N4 0.9(7)
Cu2 N1 C5 N4 -175.6(4)
C2 N3 C6 C7 -105.6(6)
N4 N3 C6 C7 76.8(6)
N3 C6 C7 C8 -73.3(7)
C6 C7 C8 C9' -47.1(11)
C6 C7 C8 C9 -79.2(9)
C7 C8 C9 C10 -166.7(9)
C9' C8 C9 C10 84.1(13)
C8 C9 C10 C11 -51.7(18)
C7 C8 C9' C10' 177.4(9)
C9 C8 C9' C10' -98.6(15)
C8 C9' C10' C11' 67.8(19)
C18 P1 C12 C13 -4.3(5)
C2 P1 C12 C13 -113.8(5)
Cu1 P1 C12 C13 123.0(4)
C18 P1 C12 C17 -178.1(4)
C2 P1 C12 C17 72.4(4)
Cu1 P1 C12 C17 -50.7(4)
C17 C12 C13 C14 -1.3(8)
P1 C12 C13 C14 -174.8(4)
C12 C13 C14 C15 -0.1(9)
C13 C14 C15 C16 0.8(9)
C14 C15 C16 C17 0.0(9)
C15 C16 C17 C12 -1.4(9)
C13 C12 C17 C16 2.0(8)
P1 C12 C17 C16 176.1(4)
C12 P1 C18 C23 -118.0(5)
C2 P1 C18 C23 -10.9(5)
Cu1 P1 C18 C23 109.5(4)
C12 P1 C18 C19 70.3(5)
C2 P1 C18 C19 177.4(4)
Cu1 P1 C18 C19 -62.2(4)
C23 C18 C19 C20 0.3(8)
P1 C18 C19 C20 172.4(4)
C18 C19 C20 C21 -0.2(9)
C19 C20 C21 C22 0.2(9)
C20 C21 C22 C23 -0.2(9)
C21 C22 C23 C18 0.3(9)
C19 C18 C23 C22 -0.3(8)
P1 C18 C23 C22 -171.8(4)
P1 Cu1 P2 C41 -168.6(2)
I2 Cu1 P2 C41 63.8(2)
I1 Cu1 P2 C41 -54.4(2)
Cu2 Cu1 P2 C41 14.6(2)
P1 Cu1 P2 C35 66.9(2)
I2 Cu1 P2 C35 -60.7(2)
I1 Cu1 P2 C35 -178.8(2)
Cu2 Cu1 P2 C35 -109.8(2)
P1 Cu1 P2 C25 -46.8(2)
I2 Cu1 P2 C25 -174.39(19)
I1 Cu1 P2 C25 67.4(2)
Cu2 Cu1 P2 C25 136.4(2)
C28 N24 C25 N26 -0.2(6)
C28 N24 C25 P2 -176.2(4)
C41 P2 C25 N24 -119.3(5)
C35 P2 C25 N24 -11.3(5)
Cu1 P2 C25 N24 110.5(4)
C41 P2 C25 N26 65.2(5)
C35 P2 C25 N26 173.3(5)
Cu1 P2 C25 N26 -64.9(5)
N24 C25 N26 N27 0.9(6)
P2 C25 N26 N27 176.9(4)
N24 C25 N26 C29 -180.0(5)
P2 C25 N26 C29 -3.9(8)
C25 N26 N27 C28 -1.1(6)
C29 N26 N27 C28 179.7(5)
N26 N27 C28 N24 1.0(6)
C25 N24 C28 N27 -0.5(6)
C25 N26 C29 C30 -109.9(7)
N27 N26 C29 C30 69.2(8)
N26 C29 C30 C31 165.4(6)
C29 C30 C31 C32 65.5(9)
C30 C31 C32 C33 169.3(7)
C31 C32 C33 C34 61.1(11)
C41 P2 C35 C36 2.8(5)
C25 P2 C35 C36 -102.1(5)
Cu1 P2 C35 C36 133.9(4)
C41 P2 C35 C40 -177.9(4)
C25 P2 C35 C40 77.2(5)
Cu1 P2 C35 C40 -46.8(5)
C40 C35 C36 C37 -2.0(8)
P2 C35 C36 C37 177.3(4)
C35 C36 C37 C38 0.5(9)
C36 C37 C38 C39 1.4(9)
C37 C38 C39 C40 -1.7(9)
C38 C39 C40 C35 0.1(9)
C36 C35 C40 C39 1.7(9)
P2 C35 C40 C39 -177.6(5)
C35 P2 C41 C46 112.1(5)
C25 P2 C41 C46 -145.2(5)
Cu1 P2 C41 C46 -16.2(6)
C35 P2 C41 C42 -66.8(5)
C25 P2 C41 C42 35.9(5)
Cu1 P2 C41 C42 164.9(4)
C46 C41 C42 C43 0.4(9)
P2 C41 C42 C43 179.3(5)
C41 C42 C43 C44 0.4(11)
C42 C43 C44 C45 -0.5(12)
C43 C44 C45 C46 -0.2(12)
C42 C41 C46 C45 -1.0(10)
P2 C41 C46 C45 -180.0(6)
C44 C45 C46 C41 1.0(11)
N1 Cu2 P3 C64 -43.3(3)
I2 Cu2 P3 C64 82.7(2)
I1 Cu2 P3 C64 -159.4(2)
Cu1 Cu2 P3 C64 145.0(2)
N1 Cu2 P3 C58' 73.3(5)
I2 Cu2 P3 C58' -160.8(5)
I1 Cu2 P3 C58' -42.8(5)
Cu1 Cu2 P3 C58' -98.5(5)
N1 Cu2 P3 C48 -158.0(3)
I2 Cu2 P3 C48 -32.1(2)
I1 Cu2 P3 C48 85.9(2)
Cu1 Cu2 P3 C48 30.3(3)
N1 Cu2 P3 C58 82.6(3)
I2 Cu2 P3 C58 -151.4(3)
I1 Cu2 P3 C58 -33.5(3)
Cu1 Cu2 P3 C58 -89.1(3)
C51 N47 C48 N49 0.0(7)
C51 N47 C48 P3 -178.1(5)
C64 P3 C48 N47 12.2(6)
C58' P3 C48 N47 -89.5(7)
C58 P3 C48 N47 -97.6(6)
Cu2 P3 C48 N47 136.7(5)
C64 P3 C48 N49 -165.5(5)
C58' P3 C48 N49 92.7(7)
C58 P3 C48 N49 84.6(6)
Cu2 P3 C48 N49 -41.0(6)
N47 C48 N49 N50 0.1(7)
P3 C48 N49 N50 178.1(4)
N47 C48 N49 C52 179.5(6)
P3 C48 N49 C52 -2.4(9)
C48 N49 N50 C51 -0.2(7)
C52 N49 N50 C51 -179.7(5)
N49 N50 C51 N47 0.2(7)
C48 N47 C51 N50 -0.1(7)
C48 N49 C52 C53 -89.0(8)
N50 N49 C52 C53 90.4(7)
N49 C52 C53 C54 -67.2(8)
C52 C53 C54 C55 -63.4(8)
C53 C54 C55 C56 -166.9(6)
C54 C55 C56 C57 174.8(7)
C64 P3 C58 C59 94.7(4)
C58' P3 C58 C59 76(3)
C48 P3 C58 C59 -163.7(4)
Cu2 P3 C58 C59 -35.4(4)
C64 P3 C58 C63 -83.6(5)
C58' P3 C58 C63 -102(3)
C48 P3 C58 C63 18.0(5)
Cu2 P3 C58 C63 146.3(4)
C63 C58 C59 C60 0.0
P3 C58 C59 C60 -178.4(5)
C58 C59 C60 C61 0.0
C59 C60 C61 C62 0.0
C60 C61 C62 C63 0.0
C61 C62 C63 C58 0.0
C59 C58 C63 C62 0.0
P3 C58 C63 C62 178.2(6)
C64 P3 C58' C59' -76.7(8)
C48 P3 C58' C59' 23.7(8)
C58 P3 C58' C59' 86(3)
Cu2 P3 C58' C59' 158.0(6)
C64 P3 C58' C63' 101.7(6)
C48 P3 C58' C63' -158.0(6)
C58 P3 C58' C63' -96(3)
Cu2 P3 C58' C63' -23.7(8)
C63' C58' C59' C60' 0.0
P3 C58' C59' C60' 178.3(9)
C58' C59' C60' C61' 0.0
C59' C60' C61' C62' 0.0
C60' C61' C62' C63' 0.0
C61' C62' C63' C58' 0.0
C59' C58' C63' C62' 0.0
P3 C58' C63' C62' -178.4(9)
C58' P3 C64 C65 -165.6(6)
C48 P3 C64 C65 86.8(6)
C58 P3 C64 C65 -168.4(5)
Cu2 P3 C64 C65 -39.4(6)
C58' P3 C64 C69 18.9(8)
C48 P3 C64 C69 -88.7(6)
C58 P3 C64 C69 16.1(7)
Cu2 P3 C64 C69 145.1(6)
C69 C64 C65 C66 1.1(11)
P3 C64 C65 C66 -174.5(6)
C64 C65 C66 C67 -0.8(12)
C65 C66 C67 C68 -0.3(13)
C66 C67 C68 C69 1.2(15)
C67 C68 C69 C64 -0.9(14)
C65 C64 C69 C68 -0.3(12)
P3 C64 C69 C68 175.2(7)
